data_4109495
loop_
_publ_author_name
'Suzanne C. Bart'
'Amanda C. Bowman'
'Emil Lobkovsky'
'Paul J. Chirik'

_publ_section_title
;
 Iron Diazoalkane Chemistry: N-N Bond Hydrogenation and Intramolecular C-H
 Activation
;
_journal_name_full 'Journal of the American Chemical Society'
_journal_page_first 7212
_journal_page_last 7213
_journal_paper_doi 10.1021/ja070056u
_journal_volume 129
_journal_year 2007
_chemical_formula_sum 'C37 H53 Fe N5 Si'
_chemical_formula_weight 651.78
_chemical_name_systematic
; 
 ? 
;
_space_group_IT_number 14
_symmetry_cell_setting monoclinic
_symmetry_space_group_name_Hall '-P 2ybc'
_symmetry_space_group_name_H-M 'P 1 21/c 1'
_atom_sites_solution_hydrogens mixed
_atom_sites_solution_primary direct
_atom_sites_solution_secondary difmap
_audit_creation_method SHELXL-97
_cell_angle_alpha 90.00
_cell_angle_beta 111.727(2)
_cell_angle_gamma 90.00
_cell_formula_units_Z 4
_cell_length_a 18.3507(11)
_cell_length_b 11.3702(7)
_cell_length_c 18.7766(12)
_cell_measurement_reflns_used 8335
_cell_measurement_temperature 173(2)
_cell_measurement_theta_max 31.40
_cell_measurement_theta_min 2.23
_cell_volume 3639.4(4)
_computing_cell_refinement 'Bruker SAINT+'
_computing_data_collection 'Bruker APEX2'
_computing_data_reduction 'Bruker SAINT+'
_computing_molecular_graphics 'Bruker SHELXTL'
_computing_publication_material 'Bruker SHELXTL'
_computing_structure_refinement 'SHELXL-97 (Sheldrick, 1997)'
_computing_structure_solution 'SHELXS-97 (Sheldrick, 1990)'
_diffrn_ambient_temperature 173(2)
_diffrn_measured_fraction_theta_full 1.000
_diffrn_measured_fraction_theta_max 1.000
_diffrn_measurement_device_type 'Bruker X8 APEX II diffractometer'
_diffrn_measurement_method 'phi and omega scans'
_diffrn_radiation_monochromator graphite
_diffrn_radiation_source 'fine-focus sealed tube'
_diffrn_radiation_type MoK\a
_diffrn_radiation_wavelength 0.71073
_diffrn_reflns_av_R_equivalents 0.0348
_diffrn_reflns_av_sigmaI/netI 0.0385
_diffrn_reflns_limit_h_max 15
_diffrn_reflns_limit_h_min -26
_diffrn_reflns_limit_k_max 16
_diffrn_reflns_limit_k_min -14
_diffrn_reflns_limit_l_max 26
_diffrn_reflns_limit_l_min -26
_diffrn_reflns_number 55861
_diffrn_reflns_theta_full 30.51
_diffrn_reflns_theta_max 30.51
_diffrn_reflns_theta_min 2.14
_exptl_absorpt_coefficient_mu 0.479
_exptl_absorpt_correction_T_max 0.9537
_exptl_absorpt_correction_T_min 0.8316
_exptl_absorpt_correction_type multi-scan
_exptl_absorpt_process_details SADABS
_exptl_crystal_colour black
_exptl_crystal_density_diffrn 1.190
_exptl_crystal_density_meas 0
_exptl_crystal_description plate
_exptl_crystal_F_000 1400
_exptl_crystal_size_max 0.40
_exptl_crystal_size_mid 0.25
_exptl_crystal_size_min 0.10
_refine_diff_density_max 0.418
_refine_diff_density_min -0.310
_refine_diff_density_rms 0.063
_refine_ls_extinction_method none
_refine_ls_goodness_of_fit_ref 1.086
_refine_ls_hydrogen_treatment mixed
_refine_ls_matrix_type full
_refine_ls_number_parameters 466
_refine_ls_number_reflns 11101
_refine_ls_number_restraints 0
_refine_ls_restrained_S_all 1.086
_refine_ls_R_factor_all 0.0614
_refine_ls_R_factor_gt 0.0395
_refine_ls_shift/su_max 0.933
_refine_ls_shift/su_mean 0.013
_refine_ls_structure_factor_coef Fsqd
_refine_ls_weighting_details 'calc w=1/[\s^2^(Fo^2^)+(0.0666P)^2^+0.2696P] where P=(Fo^2^+2Fc^2^)/3'
_refine_ls_weighting_scheme calc
_refine_ls_wR_factor_gt 0.1078
_refine_ls_wR_factor_ref 0.1178
_reflns_number_gt 8270
_reflns_number_total 11101
_reflns_threshold_expression >2sigma(I)
_cod_data_source_file ja070056usi20070104_104942.cif
_cod_data_source_block scb42
_cod_database_code 4109495

loop_
_symmetry_equiv_pos_as_xyz
'x, y, z'
'-x, y+1/2, -z+1/2'
'-x, -y, -z'
'x, -y-1/2, z-1/2'

loop_
_atom_site_label
_atom_site_type_symbol
_atom_site_fract_x
_atom_site_fract_y
_atom_site_fract_z
_atom_site_U_iso_or_equiv
_atom_site_adp_type
_atom_site_occupancy
_atom_site_symmetry_multiplicity
_atom_site_calc_flag
_atom_site_refinement_flags
Fe1 Fe 0.223011(11) 0.891841(16) 0.139964(10) 0.01693(6) Uani 1 1 d .
Si1 Si 0.35358(3) 0.66175(4) -0.04479(2) 0.02744(10) Uani 1 1 d .
N1 N 0.29931(7) 1.01352(10) 0.17039(6) 0.0178(2) Uani 1 1 d .
N2 N 0.18831(7) 0.97177(10) 0.20604(6) 0.0174(2) Uani 1 1 d .
N3 N 0.13374(7) 0.79933(10) 0.13073(6) 0.0199(2) Uani 1 1 d .
N4 N 0.25258(8) 0.80446(11) 0.07744(7) 0.0281(3) Uani 1 1 d .
N5 N 0.26496(8) 0.73419(12) 0.03804(8) 0.0310(3) Uani 1 1 d .
C1 C 0.02059(10) 0.76846(15) 0.17244(10) 0.0342(4) Uani 1 1 d .
H1A H -0.0219 0.7799 0.1226 0.051 Uiso 1 1 calc R
H1B H 0.0047 0.8000 0.2130 0.051 Uiso 1 1 calc R
H1C H 0.0319 0.6843 0.1811 0.051 Uiso 1 1 calc R
C2 C 0.09219(8) 0.83111(13) 0.17323(8) 0.0223(3) Uani 1 1 d .
C3 C 0.12318(8) 0.93207(13) 0.21866(8) 0.0211(3) Uani 1 1 d .
C4 C 0.09738(10) 0.99149(15) 0.26998(9) 0.0286(3) Uani 1 1 d .
H4 H 0.0586(10) 0.9649(14) 0.2775(9) 0.024(4) Uiso 1 1 d .
C5 C 0.13724(10) 1.09171(15) 0.30662(9) 0.0307(3) Uani 1 1 d .
H5 H 0.1184(11) 1.1272(14) 0.3388(10) 0.028(4) Uiso 1 1 d .
C6 C 0.20141(9) 1.13282(14) 0.29272(9) 0.0260(3) Uani 1 1 d .
H6 H 0.2247(11) 1.1949(16) 0.3173(10) 0.033(5) Uiso 1 1 d .
C7 C 0.22756(8) 1.07123(12) 0.24212(7) 0.0191(3) Uani 1 1 d .
C8 C 0.29213(8) 1.09316(11) 0.22047(8) 0.0201(3) Uani 1 1 d .
C9 C 0.34818(10) 1.19244(13) 0.25216(9) 0.0291(3) Uani 1 1 d .
H9A H 0.3949 1.1634 0.2939 0.044 Uiso 1 1 calc R
H9B H 0.3229 1.2535 0.2719 0.044 Uiso 1 1 calc R
H9C H 0.3635 1.2256 0.2115 0.044 Uiso 1 1 calc R
C10 C 0.27478(11) 0.65309(16) -0.00502(11) 0.0379(4) Uani 1 1 d .
H10 H 0.2375(12) 0.5928(17) -0.0206(11) 0.044(6) Uiso 1 1 d .
C11 C 0.43872(12) 0.73838(17) 0.02618(11) 0.0457(5) Uani 1 1 d .
H11A H 0.4819 0.7409 0.0074 0.069 Uiso 1 1 calc R
H11B H 0.4557 0.6960 0.0751 0.069 Uiso 1 1 calc R
H11C H 0.4236 0.8187 0.0336 0.069 Uiso 1 1 calc R
C12 C 0.31494(14) 0.74423(19) -0.13629(11) 0.0532(5) Uani 1 1 d .
H12A H 0.3570 0.7561 -0.1559 0.080 Uiso 1 1 calc R
H12B H 0.2951 0.8208 -0.1276 0.080 Uiso 1 1 calc R
H12C H 0.2722 0.6995 -0.1738 0.080 Uiso 1 1 calc R
C13 C 0.37965(11) 0.50902(15) -0.06043(10) 0.0362(4) Uani 1 1 d .
H13A H 0.3332 0.4691 -0.0963 0.054 Uiso 1 1 calc R
H13B H 0.3986 0.4668 -0.0115 0.054 Uiso 1 1 calc R
H13C H 0.4209 0.5105 -0.0818 0.054 Uiso 1 1 calc R
C14 C 0.11099(8) 0.69897(12) 0.08089(8) 0.0215(3) Uani 1 1 d .
C15 C 0.06598(10) 0.71695(14) 0.00260(8) 0.0301(3) Uani 1 1 d .
C16 C 0.05279(11) 0.62132(16) -0.04643(10) 0.0374(4) Uani 1 1 d .
H16 H 0.0244(13) 0.6367(18) -0.0990(12) 0.049(6) Uiso 1 1 d .
C17 C 0.08236(11) 0.51216(16) -0.02025(10) 0.0367(4) Uani 1 1 d .
H17 H 0.0719(11) 0.4448(17) -0.0536(10) 0.037(5) Uiso 1 1 d .
C18 C 0.12541(10) 0.49547(14) 0.05686(10) 0.0330(4) Uani 1 1 d .
H18 H 0.1495(11) 0.4163(16) 0.0765(11) 0.038(5) Uiso 1 1 d .
C19 C 0.14053(9) 0.58803(13) 0.10878(9) 0.0257(3) Uani 1 1 d .
C20 C 0.03127(13) 0.83682(17) -0.02813(11) 0.0488(5) Uani 1 1 d .
H20 H 0.0406(15) 0.887(2) 0.0096(14) 0.066(8) Uiso 1 1 d .
C21 C 0.06041(17) 0.8793(3) -0.08948(18) 0.0957(11) Uani 1 1 d .
H21A H 0.0421 0.8256 -0.1334 0.143 Uiso 1 1 calc R
H21B H 0.1179 0.8813 -0.0686 0.143 Uiso 1 1 calc R
H21C H 0.0401 0.9585 -0.1060 0.143 Uiso 1 1 calc R
C22 C -0.05754(14) 0.83527(19) -0.05894(14) 0.0614(6) Uani 1 1 d .
H22A H -0.0770 0.7822 -0.1031 0.092 Uiso 1 1 calc R
H22B H -0.0775 0.9148 -0.0748 0.092 Uiso 1 1 calc R
H22C H -0.0757 0.8078 -0.0188 0.092 Uiso 1 1 calc R
C23 C 0.18899(11) 0.56685(15) 0.19282(10) 0.0357(4) Uani 1 1 d .
H23 H 0.1924(12) 0.6431(18) 0.2161(11) 0.047(6) Uiso 1 1 d .
C24 C 0.14935(15) 0.4770(2) 0.22806(12) 0.0627(6) Uani 1 1 d .
H24A H 0.0954 0.5020 0.2183 0.094 Uiso 1 1 calc R
H24B H 0.1786 0.4722 0.2835 0.094 Uiso 1 1 calc R
H24C H 0.1488 0.3997 0.2048 0.094 Uiso 1 1 calc R
C25 C 0.27162(12) 0.52848(19) 0.20440(13) 0.0569(6) Uani 1 1 d .
H25A H 0.2699 0.4530 0.1786 0.085 Uiso 1 1 calc R
H25B H 0.3022 0.5198 0.2593 0.085 Uiso 1 1 calc R
H25C H 0.2962 0.5878 0.1827 0.085 Uiso 1 1 calc R
C26 C 0.36303(8) 1.02580(12) 0.14415(7) 0.0193(3) Uani 1 1 d .
C27 C 0.35001(9) 1.08405(13) 0.07468(8) 0.0264(3) Uani 1 1 d .
C28 C 0.41244(11) 1.09402(15) 0.04992(9) 0.0335(4) Uani 1 1 d .
H28 H 0.3983(12) 1.1359(18) -0.0030(11) 0.046(6) Uiso 1 1 d .
C29 C 0.48505(10) 1.04744(15) 0.09189(10) 0.0317(4) Uani 1 1 d .
H29 H 0.5253(11) 1.0550(16) 0.0737(10) 0.035(5) Uiso 1 1 d .
C30 C 0.49644(9) 0.98893(14) 0.15962(9) 0.0277(3) Uani 1 1 d .
H30 H 0.5438(10) 0.9568(15) 0.1878(10) 0.029(5) Uiso 1 1 d .
C31 C 0.43628(8) 0.97714(12) 0.18713(8) 0.0219(3) Uani 1 1 d .
C32 C 0.27046(11) 1.13491(18) 0.02702(10) 0.0387(4) Uani 1 1 d .
H32 H 0.2315(14) 1.1099(17) 0.0496(13) 0.057(7) Uiso 1 1 d .
C33 C 0.27182(15) 1.2682(2) 0.02485(14) 0.0689(7) Uani 1 1 d .
H33A H 0.3072 1.2941 -0.0004 0.103 Uiso 1 1 calc R
H33B H 0.2904 1.2990 0.0773 0.103 Uiso 1 1 calc R
H33C H 0.2188 1.2977 -0.0037 0.103 Uiso 1 1 calc R
C34 C 0.24044(15) 1.0870(2) -0.05474(12) 0.0619(6) Uani 1 1 d .
H34A H 0.1865 1.1139 -0.0820 0.093 Uiso 1 1 calc R
H34B H 0.2416 1.0009 -0.0533 0.093 Uiso 1 1 calc R
H34C H 0.2740 1.1156 -0.0813 0.093 Uiso 1 1 calc R
C35 C 0.44935(10) 0.90721(14) 0.25983(9) 0.0284(3) Uani 1 1 d .
H35 H 0.4093(10) 0.9312(15) 0.2772(9) 0.025(4) Uiso 1 1 d .
C36 C 0.52646(11) 0.93699(18) 0.32528(10) 0.0424(4) Uani 1 1 d .
H36A H 0.5706 0.9160 0.3104 0.064 Uiso 1 1 calc R
H36B H 0.5300 0.8927 0.3712 0.064 Uiso 1 1 calc R
H36C H 0.5282 1.0215 0.3362 0.064 Uiso 1 1 calc R
C37 C 0.44518(11) 0.77593(15) 0.24161(11) 0.0396(4) Uani 1 1 d .
H37A H 0.3927 0.7565 0.2048 0.059 Uiso 1 1 calc R
H37B H 0.4558 0.7307 0.2888 0.059 Uiso 1 1 calc R
H37C H 0.4844 0.7563 0.2195 0.059 Uiso 1 1 calc R

loop_
_atom_site_aniso_label
_atom_site_aniso_U_11
_atom_site_aniso_U_22
_atom_site_aniso_U_33
_atom_site_aniso_U_23
_atom_site_aniso_U_13
_atom_site_aniso_U_12
Fe1 0.01583(10) 0.01794(10) 0.01900(10) -0.00257(7) 0.00875(7) -0.00247(7)
Si1 0.0304(2) 0.0311(2) 0.0261(2) -0.00629(16) 0.01655(18) -0.00235(17)
N1 0.0167(6) 0.0186(5) 0.0193(5) 0.0003(4) 0.0079(4) -0.0010(4)
N2 0.0159(5) 0.0192(5) 0.0176(5) 0.0001(4) 0.0070(4) 0.0001(4)
N3 0.0171(6) 0.0206(6) 0.0222(5) -0.0015(4) 0.0074(5) -0.0030(4)
N4 0.0253(7) 0.0304(7) 0.0361(7) -0.0117(5) 0.0200(6) -0.0104(5)
N5 0.0316(7) 0.0355(7) 0.0325(7) -0.0077(6) 0.0196(6) -0.0015(6)
C1 0.0251(8) 0.0398(9) 0.0433(9) -0.0078(7) 0.0192(7) -0.0115(7)
C2 0.0177(7) 0.0258(7) 0.0252(7) 0.0001(5) 0.0100(5) -0.0026(5)
C3 0.0171(7) 0.0254(7) 0.0227(6) 0.0006(5) 0.0096(5) 0.0004(5)
C4 0.0232(8) 0.0376(9) 0.0313(7) -0.0034(6) 0.0174(6) -0.0006(7)
C5 0.0300(9) 0.0381(9) 0.0293(8) -0.0095(6) 0.0171(7) 0.0041(7)
C6 0.0264(8) 0.0243(7) 0.0271(7) -0.0066(6) 0.0098(6) 0.0022(6)
C7 0.0199(7) 0.0184(6) 0.0189(6) -0.0007(5) 0.0070(5) 0.0013(5)
C8 0.0208(7) 0.0176(6) 0.0215(6) -0.0003(5) 0.0073(5) -0.0007(5)
C9 0.0312(8) 0.0233(7) 0.0351(8) -0.0071(6) 0.0150(7) -0.0084(6)
C10 0.0397(10) 0.0368(9) 0.0487(10) -0.0190(8) 0.0297(9) -0.0115(8)
C11 0.0503(12) 0.0450(11) 0.0433(10) -0.0076(8) 0.0190(9) -0.0199(9)
C12 0.0667(15) 0.0554(13) 0.0397(10) 0.0068(9) 0.0221(10) 0.0174(11)
C13 0.0390(10) 0.0376(9) 0.0362(9) -0.0091(7) 0.0187(8) -0.0006(7)
C14 0.0184(7) 0.0235(7) 0.0237(6) -0.0038(5) 0.0092(5) -0.0065(5)
C15 0.0307(8) 0.0307(8) 0.0255(7) -0.0008(6) 0.0063(6) -0.0107(7)
C16 0.0403(10) 0.0446(10) 0.0253(8) -0.0077(7) 0.0096(7) -0.0160(8)
C17 0.0349(10) 0.0403(9) 0.0399(9) -0.0216(8) 0.0198(8) -0.0141(8)
C18 0.0263(8) 0.0271(8) 0.0473(10) -0.0093(7) 0.0156(7) -0.0027(6)
C19 0.0195(7) 0.0246(7) 0.0323(7) -0.0048(6) 0.0089(6) -0.0032(5)
C20 0.0638(14) 0.0318(9) 0.0300(9) 0.0042(7) -0.0069(9) -0.0134(9)
C21 0.0672(19) 0.105(2) 0.100(2) 0.0712(19) 0.0130(16) -0.0090(16)
C22 0.0637(16) 0.0428(12) 0.0680(14) 0.0098(10) 0.0131(12) 0.0132(11)
C23 0.0356(9) 0.0257(8) 0.0348(8) -0.0008(7) 0.0001(7) 0.0039(7)
C24 0.0703(16) 0.0667(15) 0.0402(11) 0.0184(10) 0.0078(10) -0.0067(12)
C25 0.0342(11) 0.0503(12) 0.0678(14) -0.0030(10) -0.0026(10) 0.0081(9)
C26 0.0190(7) 0.0193(6) 0.0219(6) -0.0027(5) 0.0101(5) -0.0058(5)
C27 0.0265(8) 0.0294(8) 0.0255(7) 0.0025(6) 0.0119(6) -0.0059(6)
C28 0.0380(10) 0.0382(9) 0.0309(8) 0.0011(7) 0.0202(7) -0.0106(7)
C29 0.0309(9) 0.0346(9) 0.0403(9) -0.0084(7) 0.0256(7) -0.0120(7)
C30 0.0218(8) 0.0298(8) 0.0348(8) -0.0066(6) 0.0143(6) -0.0028(6)
C31 0.0204(7) 0.0223(7) 0.0249(6) -0.0039(5) 0.0105(5) -0.0031(5)
C32 0.0324(9) 0.0532(11) 0.0297(8) 0.0162(7) 0.0104(7) 0.0015(8)
C33 0.0675(16) 0.0546(14) 0.0652(14) -0.0044(11) 0.0018(12) 0.0235(12)
C34 0.0591(15) 0.0616(14) 0.0430(11) 0.0006(10) -0.0067(10) -0.0013(11)
C35 0.0233(8) 0.0357(8) 0.0281(7) 0.0050(6) 0.0116(6) 0.0074(6)
C36 0.0373(10) 0.0532(11) 0.0310(8) -0.0028(8) 0.0060(7) 0.0027(9)
C37 0.0381(10) 0.0319(9) 0.0468(10) 0.0102(7) 0.0136(8) 0.0022(7)

loop_
_atom_type_symbol
_atom_type_description
_atom_type_scat_dispersion_real
_atom_type_scat_dispersion_imag
_atom_type_scat_source
C C 0.0033 0.0016 'International Tables Vol C Tables 4.2.6.8 and 6.1.1.4'
H H 0.0000 0.0000 'International Tables Vol C Tables 4.2.6.8 and 6.1.1.4'
N N 0.0061 0.0033 'International Tables Vol C Tables 4.2.6.8 and 6.1.1.4'
Si Si 0.0817 0.0704 'International Tables Vol C Tables 4.2.6.8 and 6.1.1.4'
Fe Fe 0.3463 0.8444 'International Tables Vol C Tables 4.2.6.8 and 6.1.1.4'

loop_
_geom_angle_atom_site_label_1
_geom_angle_atom_site_label_2
_geom_angle_atom_site_label_3
_geom_angle
N4 Fe1 N2 175.36(5)
N4 Fe1 N1 103.62(5)
N2 Fe1 N1 80.63(5)
N4 Fe1 N3 95.42(5)
N2 Fe1 N3 80.35(5)
N1 Fe1 N3 160.95(5)
C12 Si1 C13 111.11(9)
C12 Si1 C11 111.11(10)
C13 Si1 C11 110.86(9)
C12 Si1 C10 108.16(10)
C13 Si1 C10 107.38(8)
C11 Si1 C10 108.05(9)
C8 N1 C26 118.53(11)
C8 N1 Fe1 116.61(9)
C26 N1 Fe1 124.86(9)
C7 N2 C3 120.90(11)
C7 N2 Fe1 119.42(9)
C3 N2 Fe1 119.68(9)
C2 N3 C14 120.63(12)
C2 N3 Fe1 117.22(9)
C14 N3 Fe1 122.15(9)
N5 N4 Fe1 169.89(12)
N4 N5 C10 176.26(16)
N3 C2 C3 112.72(12)
N3 C2 C1 123.97(13)
C3 C2 C1 123.30(13)
N2 C3 C4 119.86(13)
N2 C3 C2 110.01(12)
C4 C3 C2 130.13(14)
C5 C4 C3 119.18(15)
C6 C5 C4 120.91(14)
C5 C6 C7 119.35(14)
N2 C7 C6 119.76(13)
N2 C7 C8 110.23(11)
C6 C7 C8 130.00(13)
N1 C8 C7 113.10(12)
N1 C8 C9 123.72(13)
C7 C8 C9 123.15(13)
N5 C10 Si1 121.79(13)
C19 C14 C15 121.24(13)
C19 C14 N3 119.64(12)
C15 C14 N3 118.76(13)
C16 C15 C14 118.01(15)
C16 C15 C20 120.25(15)
C14 C15 C20 121.73(14)
C17 C16 C15 121.54(16)
C16 C17 C18 119.80(15)
C17 C18 C19 121.25(16)
C18 C19 C14 118.14(14)
C18 C19 C23 119.81(14)
C14 C19 C23 122.04(13)
C22 C20 C21 110.22(18)
C22 C20 C15 111.96(16)
C21 C20 C15 110.9(2)
C25 C23 C19 111.44(16)
C25 C23 C24 110.79(17)
C19 C23 C24 111.37(15)
C31 C26 C27 121.29(13)
C31 C26 N1 119.62(12)
C27 C26 N1 119.07(13)
C28 C27 C26 118.13(15)
C28 C27 C32 120.24(14)
C26 C27 C32 121.63(14)
C29 C28 C27 121.26(15)
C28 C29 C30 119.77(15)
C29 C30 C31 121.28(15)
C30 C31 C26 118.26(13)
C30 C31 C35 120.13(14)
C26 C31 C35 121.53(13)
C27 C32 C33 112.04(16)
C27 C32 C34 111.57(17)
C33 C32 C34 109.44(16)
C31 C35 C37 109.39(13)
C31 C35 C36 113.40(14)
C37 C35 C36 110.56(14)

loop_
_geom_bond_atom_site_label_1
_geom_bond_atom_site_label_2
_geom_bond_distance
Fe1 N4 1.7695(12)
Fe1 N2 1.8317(11)
Fe1 N1 1.8997(11)
Fe1 N3 1.9000(11)
Si1 C12 1.8525(19)
Si1 C13 1.8533(17)
Si1 C11 1.8533(19)
Si1 C10 1.8596(18)
N1 C8 1.3466(17)
N1 C26 1.4339(17)
N2 C7 1.3767(17)
N2 C3 1.3777(18)
N3 C2 1.3413(18)
N3 C14 1.4363(17)
N4 N5 1.1669(17)
N5 C10 1.282(2)
C1 C2 1.490(2)
C2 C3 1.418(2)
C3 C4 1.395(2)
C4 C5 1.391(2)
C5 C6 1.379(2)
C6 C7 1.400(2)
C7 C8 1.410(2)
C8 C9 1.4944(19)
C14 C19 1.396(2)
C14 C15 1.409(2)
C15 C16 1.387(2)
C15 C20 1.525(2)
C16 C17 1.371(3)
C17 C18 1.382(3)
C18 C19 1.391(2)
C19 C23 1.517(2)
C20 C22 1.514(3)
C20 C21 1.517(3)
C23 C25 1.514(3)
C23 C24 1.538(3)
C26 C31 1.400(2)
C26 C27 1.4023(19)
C27 C28 1.391(2)
C27 C32 1.516(2)
C28 C29 1.378(3)
C29 C30 1.381(2)
C30 C31 1.388(2)
C31 C35 1.520(2)
C32 C33 1.517(3)
C32 C34 1.527(3)
C35 C37 1.527(2)
C35 C36 1.530(2)
